data_4502232
loop_
_publ_author_name
'Lin, Jian-Di'
'Long, Xi-Fa'
'Lin, Ping'
'Du, Shao-Wu'

_publ_section_title
;
 A Series of Cation-Templated, Polycarboxylate-Based Cd(II) or
 Cd(II)/Li(I) Frameworks with Second-Order Nonlinear Optical and
 Ferroelectric Properties
;
_journal_issue 1
_journal_name_full 'Crystal Growth &amp; Design'
_journal_page_first 146
_journal_paper_doi 10.1021/cg9007476
_journal_volume 10
_journal_year 2010
_chemical_formula_sum 'C60 H44 Cd2 Li2 N2 O20'
_chemical_formula_weight 1351.65
_chemical_name_systematic
; 
 ? 
;
_space_group_IT_number 122
_symmetry_cell_setting tetragonal
_symmetry_space_group_name_Hall 'I -4 2bw'
_symmetry_space_group_name_H-M 'I -4 2 d'
_atom_sites_solution_hydrogens geom
_atom_sites_solution_primary direct
_atom_sites_solution_secondary difmap
_audit_creation_method SHELXL-97
_cell_angle_alpha 90.00
_cell_angle_beta 90.00
_cell_angle_gamma 90.00
_cell_formula_units_Z 2
_cell_length_a 23.3033(8)
_cell_length_b 23.3033(8)
_cell_length_c 6.5788(4)
_cell_measurement_reflns_used 4832
_cell_measurement_temperature 293(2)
_cell_measurement_theta_max 27.4797
_cell_measurement_theta_min 3.2175
_cell_volume 3572.6(3)
_computing_cell_refinement 'CrystalClear (Rigaku/MSC Inc., 2005)'
_computing_data_collection 'CrystalClear (Rigaku/MSC Inc., 2005)'
_computing_data_reduction 'CrystalClear (Rigaku/MSC Inc., 2005)'
_computing_structure_refinement 'SHELXL-97 (Sheldrick, 1997)'
_computing_structure_solution 'SHELXS-97 (Sheldrick, 1990)'
_diffrn_ambient_temperature 293(2)
_diffrn_detector_area_resol_mean 14.6306
_diffrn_measured_fraction_theta_full 0.985
_diffrn_measured_fraction_theta_max 0.985
_diffrn_measurement_device_type 'Mercury70 (2x2 bin mode)'
_diffrn_measurement_method CCD_Profile_fitting
_diffrn_radiation_monochromator 'Graphite Monochromator'
_diffrn_radiation_source 'fine-focus sealed tube'
_diffrn_radiation_type MoK\a
_diffrn_radiation_wavelength 0.71073
_diffrn_reflns_av_R_equivalents 0.0250
_diffrn_reflns_av_sigmaI/netI 0.0157
_diffrn_reflns_limit_h_max 29
_diffrn_reflns_limit_h_min -30
_diffrn_reflns_limit_k_max 20
_diffrn_reflns_limit_k_min -30
_diffrn_reflns_limit_l_max 8
_diffrn_reflns_limit_l_min -8
_diffrn_reflns_number 13062
_diffrn_reflns_theta_full 27.48
_diffrn_reflns_theta_max 27.48
_diffrn_reflns_theta_min 3.91
_exptl_absorpt_coefficient_mu 0.659
_exptl_absorpt_correction_T_max 1.0000
_exptl_absorpt_correction_T_min 0.7859
_exptl_absorpt_correction_type multi-scan
_exptl_crystal_colour colorless
_exptl_crystal_density_diffrn 1.257
_exptl_crystal_density_method 'not measured'
_exptl_crystal_description needle-shaped
_exptl_crystal_F_000 1360
_exptl_crystal_size_max 0.55
_exptl_crystal_size_mid 0.30
_exptl_crystal_size_min 0.30
_refine_diff_density_max 0.306
_refine_diff_density_min -0.334
_refine_diff_density_rms 0.065
_refine_ls_abs_structure_details 'Flack H D (1983), Acta Cryst. A39, 876-881'
_refine_ls_abs_structure_Flack 0.00(6)
_refine_ls_extinction_method none
_refine_ls_goodness_of_fit_ref 1.057
_refine_ls_hydrogen_treatment constr
_refine_ls_matrix_type full
_refine_ls_number_parameters 114
_refine_ls_number_reflns 2037
_refine_ls_number_restraints 6
_refine_ls_restrained_S_all 1.072
_refine_ls_R_factor_all 0.0393
_refine_ls_R_factor_gt 0.0358
_refine_ls_shift/su_max 0.091
_refine_ls_shift/su_mean 0.009
_refine_ls_structure_factor_coef Fsqd
_refine_ls_weighting_details 'calc w=1/[\s^2^(Fo^2^)+(0.0840P)^2^+0.3492P] where P=(Fo^2^+2Fc^2^)/3'
_refine_ls_weighting_scheme calc
_refine_ls_wR_factor_gt 0.1137
_refine_ls_wR_factor_ref 0.1178
_reflns_number_gt 1838
_reflns_number_total 2037
_reflns_threshold_expression >2sigma(I)
_cod_data_source_file cg9007476_si_003.cif
_cod_data_source_block 6
_cod_depositor_comments
;
The following automatic conversions were performed:

'_symmetry_cell_setting' value 'Tetragonal' changed to 'tetragonal'
according to /home/saulius/struct/CIF-dictionaries/cif_core.dic
dictionary named 'cif_core.dic' version 2.4.2 from
2011-04-26.

'_exptl_absorpt_correction_type' value 'Multi-scan'
changed to 'multi-scan' according to
/home/saulius/struct/CIF-dictionaries/cif_core.dic dictionary named
'cif_core.dic' version 2.4.2 from 2011-04-26.

Automatic conversion script
Id: cif_fix_values 1715 2011-07-08 13:25:40Z adriana 
;
_cod_original_sg_symbol_H-M I-42d
_cod_database_code 4502232

loop_
_symmetry_equiv_pos_as_xyz
'x, y, z'
'-x, -y, z'
'y, -x, -z'
'-y, x, -z'
'-x+1/2, y, -z+3/4'
'x+1/2, -y, -z+3/4'
'-y+1/2, -x, z+3/4'
'y+1/2, x, z+3/4'
'x+1/2, y+1/2, z+1/2'
'-x+1/2, -y+1/2, z+1/2'
'y+1/2, -x+1/2, -z+1/2'
'-y+1/2, x+1/2, -z+1/2'
'-x+1, y+1/2, -z+5/4'
'x+1, -y+1/2, -z+5/4'
'-y+1, -x+1/2, z+5/4'
'y+1, x+1/2, z+5/4'

loop_
_atom_site_label
_atom_site_type_symbol
_atom_site_fract_x
_atom_site_fract_y
_atom_site_fract_z
_atom_site_U_iso_or_equiv
_atom_site_adp_type
_atom_site_occupancy
_atom_site_symmetry_multiplicity
_atom_site_calc_flag
_atom_site_refinement_flags
Cd1 Cd 0.0000 0.0000 0.5000 0.05681(18) Uani 1 4 d S
O1 O -0.04434(13) 0.03725(14) 0.2045(8) 0.0917(12) Uani 1 1 d .
O2 O -0.07570(16) 0.07442(15) 0.4823(17) 0.0850(12) Uani 1 1 d .
O3 O -0.2500 0.19148(18) -0.1250 0.1050(15) Uani 1 2 d SU
N1 N -0.0292(4) 0.2500 0.6250 0.171(10) Uani 0.50 2 d SP
C1 C -0.07810(17) 0.07083(17) 0.2972(8) 0.0671(9) Uani 1 1 d .
C2 C -0.12254(15) 0.10212(17) 0.1776(6) 0.0616(7) Uani 1 1 d .
C3 C -0.1532(2) 0.1457(2) 0.2736(9) 0.0832(15) Uani 1 1 d .
H3 H -0.1447 0.1554 0.4073 0.100 Uiso 1 1 calc R
C4 C -0.1962(2) 0.1745(2) 0.1723(10) 0.0880(13) Uani 1 1 d .
H4 H -0.2166 0.2034 0.2378 0.106 Uiso 1 1 calc R
C5 C -0.20867(17) 0.16070(15) -0.0225(8) 0.0803(12) Uani 1 1 d .
C6 C -0.1756(2) 0.1191(2) -0.1241(7) 0.0931(14) Uani 1 1 d .
H6 H -0.1823 0.1113 -0.2608 0.112 Uiso 1 1 calc R
C7 C -0.13389(18) 0.09011(18) -0.0219(6) 0.0770(10) Uani 1 1 d .
H7 H -0.1129 0.0619 -0.0884 0.092 Uiso 1 1 calc R
C8 C -0.0055(17) 0.2067(14) 0.465(12) 0.29(4) Uani 0.25 1 d P
H8A H 0.0193 0.1796 0.5308 0.433 Uiso 0.25 1 calc PR
H8B H 0.0156 0.2272 0.3628 0.433 Uiso 0.25 1 calc PR
H8C H -0.0370 0.1867 0.4025 0.433 Uiso 0.25 1 calc PR
C9 C -0.071(3) 0.2932(19) 0.527(11) 0.28(4) Uani 0.25 1 d P
H9A H -0.0838 0.3203 0.6282 0.427 Uiso 0.25 1 calc PR
H9B H -0.1041 0.2730 0.4751 0.427 Uiso 0.25 1 calc PR
H9C H -0.0526 0.3132 0.4187 0.427 Uiso 0.25 1 calc PR
Li1 Li 0.0000 0.0000 0.0000 0.0394(14) Uani 1 4 d S

loop_
_atom_site_aniso_label
_atom_site_aniso_U_11
_atom_site_aniso_U_22
_atom_site_aniso_U_33
_atom_site_aniso_U_23
_atom_site_aniso_U_13
_atom_site_aniso_U_12
Cd1 0.0701(2) 0.0701(2) 0.0302(2) 0.000 0.000 0.000
O1 0.094(2) 0.114(2) 0.067(2) -0.0072(15) 0.0099(14) 0.050(2)
O2 0.110(2) 0.0935(19) 0.052(3) -0.0036(19) -0.010(2) 0.0254(15)
O3 0.100(3) 0.076(2) 0.139(4) 0.000 -0.064(3) 0.000
N1 0.047(5) 0.049(4) 0.42(3) -0.009(9) 0.000 0.000
C1 0.0697(19) 0.0681(19) 0.063(2) -0.0014(17) 0.0089(17) 0.0135(16)
C2 0.0614(17) 0.077(2) 0.0463(18) -0.0012(16) 0.0099(15) 0.0150(13)
C3 0.101(3) 0.090(3) 0.059(3) -0.0040(19) 0.011(2) 0.036(3)
C4 0.081(2) 0.094(3) 0.089(4) -0.005(3) 0.007(3) 0.0374(18)
C5 0.080(2) 0.0579(18) 0.103(4) -0.001(2) -0.028(2) 0.0077(15)
C6 0.129(4) 0.095(3) 0.056(2) -0.016(2) -0.031(2) 0.023(3)
C7 0.088(2) 0.085(2) 0.058(2) -0.0112(19) -0.0026(19) 0.0201(19)
C8 0.16(3) 0.108(19) 0.60(12) -0.13(4) -0.03(5) 0.08(2)
C9 0.31(5) 0.17(3) 0.37(10) 0.06(4) 0.10(6) 0.18(4)
Li1 0.0431(19) 0.0431(19) 0.032(4) 0.000 0.000 0.000

loop_
_atom_type_symbol
_atom_type_description
_atom_type_scat_dispersion_real
_atom_type_scat_dispersion_imag
_atom_type_scat_source
C C 0.0033 0.0016 'International Tables Vol C Tables 4.2.6.8 and 6.1.1.4'
H H 0.0000 0.0000 'International Tables Vol C Tables 4.2.6.8 and 6.1.1.4'
Li Li -0.0003 0.0001 'International Tables Vol C Tables 4.2.6.8 and 6.1.1.4'
N N 0.0061 0.0033 'International Tables Vol C Tables 4.2.6.8 and 6.1.1.4'
O O 0.0106 0.0060 'International Tables Vol C Tables 4.2.6.8 and 6.1.1.4'
Cd Cd -0.8075 1.2024 'International Tables Vol C Tables 4.2.6.8 and 6.1.1.4'

loop_
_geom_angle_atom_site_label_1
_geom_angle_atom_site_label_2
_geom_angle_atom_site_label_3
_geom_angle
_geom_angle_site_symmetry_1
_geom_angle_site_symmetry_3
O1 Cd1 O1 69.54(17) 3_556 4_556
O1 Cd1 O1 132.44(11) 3_556 .
O1 Cd1 O1 132.44(11) 4_556 .
O1 Cd1 O1 132.44(11) 3_556 2
O1 Cd1 O1 132.44(11) 4_556 2
O1 Cd1 O1 69.54(17) . 2
O1 Cd1 O2 52.7(3) 3_556 3_556
O1 Cd1 O2 122.0(3) 4_556 3_556
O1 Cd1 O2 94.8(2) . 3_556
O1 Cd1 O2 89.7(2) 2 3_556
O1 Cd1 O2 122.0(3) 3_556 4_556
O1 Cd1 O2 52.7(3) 4_556 4_556
O1 Cd1 O2 89.7(2) . 4_556
O1 Cd1 O2 94.8(2) 2 4_556
O2 Cd1 O2 174.6(5) 3_556 4_556
O1 Cd1 O2 89.7(2) 3_556 .
O1 Cd1 O2 94.8(2) 4_556 .
O1 Cd1 O2 52.7(3) . .
O1 Cd1 O2 122.0(3) 2 .
O2 Cd1 O2 90.13(3) 3_556 .
O2 Cd1 O2 90.13(3) 4_556 .
O1 Cd1 O2 94.8(2) 3_556 2
O1 Cd1 O2 89.7(2) 4_556 2
O1 Cd1 O2 122.0(3) . 2
O1 Cd1 O2 52.7(3) 2 2
O2 Cd1 O2 90.13(3) 3_556 2
O2 Cd1 O2 90.13(3) 4_556 2
O2 Cd1 O2 174.6(5) . 2
O1 Cd1 Li1 34.77(9) 3_556 1_556
O1 Cd1 Li1 34.77(9) 4_556 1_556
O1 Cd1 Li1 145.23(9) . 1_556
O1 Cd1 Li1 145.23(9) 2 1_556
O2 Cd1 Li1 87.3(3) 3_556 1_556
O2 Cd1 Li1 87.3(3) 4_556 1_556
O2 Cd1 Li1 92.7(3) . 1_556
O2 Cd1 Li1 92.7(3) 2 1_556
O1 Cd1 Li1 145.23(9) 3_556 .
O1 Cd1 Li1 145.23(9) 4_556 .
O1 Cd1 Li1 34.77(9) . .
O1 Cd1 Li1 34.77(9) 2 .
O2 Cd1 Li1 92.7(3) 3_556 .
O2 Cd1 Li1 92.7(3) 4_556 .
O2 Cd1 Li1 87.3(3) . .
O2 Cd1 Li1 87.3(3) 2 .
Li1 Cd1 Li1 180.0 1_556 .
C1 O1 Li1 163.4(4) . .
C1 O1 Cd1 95.9(4) . .
Li1 O1 Cd1 100.15(14) . .
C1 O2 Cd1 91.8(4) . .
C5 O3 C5 117.2(4) . 5_454
C8 N1 C8 139(3) . 14_455
C8 N1 C9 95(3) . 14_455
C8 N1 C9 111(4) 14_455 14_455
C8 N1 C9 111(4) . .
C8 N1 C9 95(3) 14_455 .
C9 N1 C9 101(5) 14_455 .
O2 C1 O1 119.6(5) . .
O2 C1 C2 121.6(4) . .
O1 C1 C2 118.7(5) . .
C7 C2 C3 119.0(4) . .
C7 C2 C1 122.7(4) . .
C3 C2 C1 118.3(4) . .
C4 C3 C2 120.6(5) . .
C4 C3 H3 119.7 . .
C2 C3 H3 119.7 . .
C5 C4 C3 120.0(4) . .
C5 C4 H4 120.0 . .
C3 C4 H4 120.0 . .
C4 C5 O3 119.4(4) . .
C4 C5 C6 119.7(4) . .
O3 C5 C6 120.6(4) . .
C7 C6 C5 119.9(4) . .
C7 C6 H6 120.1 . .
C5 C6 H6 120.1 . .
C6 C7 C2 120.7(4) . .
C6 C7 H7 119.6 . .
C2 C7 H7 119.6 . .
N1 C8 H8A 109.3 . .
N1 C8 H8B 109.6 . .
H8A C8 H8B 109.5 . .
N1 C8 H8C 109.5 . .
H8A C8 H8C 109.5 . .
H8B C8 H8C 109.5 . .
N1 C9 H9A 109.5 . .
N1 C9 H9B 109.4 . .
H9A C9 H9B 109.5 . .
N1 C9 H9C 109.5 . .
H9A C9 H9C 109.5 . .
H9B C9 H9C 109.5 . .
O1 Li1 O1 119.91(16) 4 .
O1 Li1 O1 119.91(16) 4 2
O1 Li1 O1 90.2(3) . 2
O1 Li1 O1 90.2(3) 4 3
O1 Li1 O1 119.91(16) . 3
O1 Li1 O1 119.91(16) 2 3
O1 Li1 Cd1 134.92(14) 4 .
O1 Li1 Cd1 45.08(14) . .
O1 Li1 Cd1 45.08(14) 2 .
O1 Li1 Cd1 134.92(14) 3 .
O1 Li1 Cd1 45.08(14) 4 1_554
O1 Li1 Cd1 134.92(14) . 1_554
O1 Li1 Cd1 134.92(14) 2 1_554
O1 Li1 Cd1 45.08(14) 3 1_554
Cd1 Li1 Cd1 180.0 . 1_554

loop_
_geom_bond_atom_site_label_1
_geom_bond_atom_site_label_2
_geom_bond_distance
_geom_bond_site_symmetry_2
Cd1 O1 2.366(5) 3_556
Cd1 O1 2.366(5) 4_556
Cd1 O1 2.366(5) .
Cd1 O1 2.366(5) 2
Cd1 O2 2.477(3) 3_556
Cd1 O2 2.477(3) 4_556
Cd1 O2 2.477(3) .
Cd1 O2 2.477(3) 2
Cd1 Li1 3.2894(2) 1_556
Cd1 Li1 3.2894(2) .
O1 C1 1.266(5) .
O1 Li1 1.906(4) .
O2 C1 1.222(12) .
O3 C5 1.377(4) .
O3 C5 1.377(4) 5_454
N1 C8 1.56(5) .
N1 C8 1.56(5) 14_455
N1 C9 1.55(4) 14_455
N1 C9 1.55(4) .
C1 C2 1.491(6) .
C2 C7 1.368(5) .
C2 C3 1.393(6) .
C3 C4 1.376(7) .
C3 H3 0.9300 .
C4 C5 1.353(8) .
C4 H4 0.9300 .
C5 C6 1.408(6) .
C6 C7 1.361(6) .
C6 H6 0.9300 .
C7 H7 0.9300 .
C8 H8A 0.9600 .
C8 H8B 0.9600 .
C8 H8C 0.9600 .
C9 H9A 0.9600 .
C9 H9B 0.9600 .
C9 H9C 0.9600 .
Li1 O1 1.906(4) 4
Li1 O1 1.906(4) 2
Li1 O1 1.906(4) 3
Li1 Cd1 3.2894(2) 1_554
